data_1504120
loop_
_publ_author_name
'Lu, Hai-Hua'
'Zhang, Fu-Gen'
'Meng, Xiang-Gao'
'Duan, Shu-Wen'
'Xiao, Wen-Jing'

_publ_section_title
;
 Enantioselective Michael reactions of beta, beta-disubstituted
 nitroalkenes: a new approach to beta(2,2)-amino acids with
 hetero-quaternary stereocenters.
;
_journal_issue 17
_journal_name_full 'Organic letters'
_journal_page_first 3946
_journal_page_last 3949
_journal_paper_doi 10.1021/ol901572x
_journal_volume 11
_journal_year 2009
_chemical_absolute_configuration ad
_chemical_formula_moiety 'C27 H23 N O4 S'
_chemical_formula_sum 'C27 H23 N O4 S'
_chemical_formula_weight 457.52
_chemical_name_systematic
; 
 ? 
;
_space_group_IT_number 4
_symmetry_cell_setting monoclinic
_symmetry_space_group_name_Hall 'P 2yb'
_symmetry_space_group_name_H-M 'P 1 21 1'
_atom_sites_solution_hydrogens geom
_atom_sites_solution_primary direct
_atom_sites_solution_secondary difmap
_audit_creation_method SHELXL-97
_cell_angle_alpha 90.00
_cell_angle_beta 102.412(4)
_cell_angle_gamma 90.00
_cell_formula_units_Z 2
_cell_length_a 12.7746(9)
_cell_length_b 5.8697(4)
_cell_length_c 16.0370(11)
_cell_measurement_reflns_used 4081
_cell_measurement_temperature 298(2)
_cell_measurement_theta_max 22.76
_cell_measurement_theta_min 2.30
_cell_volume 1174.40(14)
_computing_cell_refinement 'Bruker SMART'
_computing_data_collection 'SMART, Bruker Version 5.628, 2001'
_computing_data_reduction 'SAINT+, Bruker Version 6.45, 2001'
_computing_molecular_graphics 'PLATON (Spek, 2003)'
_computing_publication_material PLATON
_computing_structure_refinement 'SHELXL-97 (Sheldrick, 1997)'
_computing_structure_solution 'SHELXS-97 (Sheldrick, 1997)'
_diffrn_ambient_temperature 298(2)
_diffrn_measured_fraction_theta_full 0.991
_diffrn_measured_fraction_theta_max 0.991
_diffrn_measurement_device_type 'Bruker SMART Apex CCD area-detector'
_diffrn_measurement_method '0.3\% wide \w exposures'
_diffrn_radiation_monochromator graphite
_diffrn_radiation_source 'fine focus sealed Siemens Mo tube'
_diffrn_radiation_type 'Mo K\a'
_diffrn_radiation_wavelength 0.71073
_diffrn_reflns_av_R_equivalents 0.0239
_diffrn_reflns_av_sigmaI/netI 0.0341
_diffrn_reflns_limit_h_max 16
_diffrn_reflns_limit_h_min -16
_diffrn_reflns_limit_k_max 7
_diffrn_reflns_limit_k_min -7
_diffrn_reflns_limit_l_max 20
_diffrn_reflns_limit_l_min -19
_diffrn_reflns_number 12746
_diffrn_reflns_theta_full 26.50
_diffrn_reflns_theta_max 26.50
_diffrn_reflns_theta_min 1.63
_exptl_absorpt_coefficient_mu 0.171
_exptl_absorpt_correction_T_max 0.9864
_exptl_absorpt_correction_T_min 0.9681
_exptl_absorpt_correction_type none
_exptl_crystal_colour colorless
_exptl_crystal_density_diffrn 1.294
_exptl_crystal_density_method 'not measured'
_exptl_crystal_description block
_exptl_crystal_F_000 480
_exptl_crystal_size_max 0.13
_exptl_crystal_size_mid 0.10
_exptl_crystal_size_min 0.08
_refine_diff_density_max 0.211
_refine_diff_density_min -0.136
_refine_diff_density_rms 0.039
_refine_ls_abs_structure_details 'Flack H D (1983), Acta Cryst. A39, 876-881'
_refine_ls_abs_structure_Flack 0.02(7)
_refine_ls_extinction_method none
_refine_ls_goodness_of_fit_ref 1.034
_refine_ls_hydrogen_treatment constr
_refine_ls_matrix_type full
_refine_ls_number_parameters 299
_refine_ls_number_reflns 4769
_refine_ls_number_restraints 1
_refine_ls_restrained_S_all 1.034
_refine_ls_R_factor_all 0.0547
_refine_ls_R_factor_gt 0.0456
_refine_ls_shift/su_max 0.001
_refine_ls_shift/su_mean 0.000
_refine_ls_structure_factor_coef Fsqd
_refine_ls_weighting_details 'calc w=1/[\s^2^(Fo^2^)+(0.0743P)^2^] where P=(Fo^2^+2Fc^2^)/3'
_refine_ls_weighting_scheme calc
_refine_ls_wR_factor_gt 0.1125
_refine_ls_wR_factor_ref 0.1178
_reflns_number_gt 4037
_reflns_number_total 4769
_reflns_threshold_expression >2sigma(I)
_cod_data_source_file ol901572x_si_001.cif
_cod_data_source_block 090216dm
_cod_depositor_comments
;
The following automatic conversions were performed:

'_symmetry_cell_setting' value 'Monoclinic' changed to 'monoclinic'
according to /home/saulius/struct/CIF-dictionaries/cif_core.dic
dictionary named 'cif_core.dic' version 2.4.2 from 2011-04-26.

Automatic conversion script
Id: cif_fix_values 1715 2011-07-08 13:25:40Z adriana 
;
_cod_original_sg_symbol_H-M 'P 21'
_cod_database_code 1504120

loop_
_symmetry_equiv_pos_as_xyz
'x, y, z'
'-x, y+1/2, -z'

loop_
_atom_site_label
_atom_site_type_symbol
_atom_site_fract_x
_atom_site_fract_y
_atom_site_fract_z
_atom_site_U_iso_or_equiv
_atom_site_adp_type
_atom_site_occupancy
_atom_site_symmetry_multiplicity
_atom_site_calc_flag
_atom_site_refinement_flags
C1 C 0.5883(2) 0.3954(6) -0.06330(17) 0.0756(8) Uani 1 1 d .
H1 H 0.5587 0.5147 -0.0380 0.091 Uiso 1 1 calc R
C2 C 0.5739(2) 0.3899(7) -0.15117(18) 0.0864(9) Uani 1 1 d .
H2 H 0.5351 0.5050 -0.1838 0.104 Uiso 1 1 calc R
C3 C 0.6151(3) 0.2213(7) -0.18971(19) 0.0873(9) Uani 1 1 d .
H3 H 0.6048 0.2178 -0.2489 0.105 Uiso 1 1 calc R
C4 C 0.6724(4) 0.0544(7) -0.1412(2) 0.1117(13) Uani 1 1 d .
H4 H 0.7023 -0.0626 -0.1676 0.134 Uiso 1 1 calc R
C5 C 0.6866(3) 0.0571(6) -0.05373(19) 0.0932(10) Uani 1 1 d .
H5 H 0.7249 -0.0602 -0.0220 0.112 Uiso 1 1 calc R
C6 C 0.64554(16) 0.2289(4) -0.01205(15) 0.0556(5) Uani 1 1 d .
C7 C 0.66164(15) 0.2343(4) 0.08263(14) 0.0500(5) Uani 1 1 d .
C8 C 0.62965(19) 0.4216(4) 0.12470(15) 0.0623(6) Uani 1 1 d .
H8 H 0.5964 0.5438 0.0927 0.075 Uiso 1 1 calc R
C9 C 0.64608(18) 0.4297(4) 0.21213(15) 0.0593(6) Uani 1 1 d .
H9 H 0.6239 0.5577 0.2379 0.071 Uiso 1 1 calc R
C10 C 0.69463(15) 0.2528(3) 0.26285(13) 0.0454(4) Uani 1 1 d .
C11 C 0.72470(19) 0.0654(4) 0.22169(15) 0.0577(5) Uani 1 1 d .
H11 H 0.7561 -0.0585 0.2537 0.069 Uiso 1 1 calc R
C12 C 0.70902(19) 0.0583(4) 0.13395(16) 0.0616(6) Uani 1 1 d .
H12 H 0.7313 -0.0700 0.1085 0.074 Uiso 1 1 calc R
C13 C 0.71964(15) 0.2805(3) 0.35925(13) 0.0459(5) Uani 1 1 d .
C14 C 0.62454(18) 0.3972(4) 0.38672(14) 0.0499(5) Uani 1 1 d .
C15 C 0.44694(17) 0.3370(5) 0.40296(15) 0.0616(6) Uani 1 1 d .
H15A H 0.4286 0.4910 0.3832 0.074 Uiso 1 1 calc R
H15B H 0.4608 0.3362 0.4648 0.074 Uiso 1 1 calc R
C16 C 0.3575(2) 0.1784(7) 0.36733(19) 0.0843(9) Uani 1 1 d .
H16A H 0.3393 0.1931 0.3063 0.126 Uiso 1 1 calc R
H16B H 0.2962 0.2152 0.3904 0.126 Uiso 1 1 calc R
H16C H 0.3794 0.0247 0.3823 0.126 Uiso 1 1 calc R
C17 C 0.74210(19) 0.0522(4) 0.40540(14) 0.0544(5) Uani 1 1 d .
H17A H 0.6789 -0.0436 0.3907 0.065 Uiso 1 1 calc R
H17B H 0.8002 -0.0243 0.3864 0.065 Uiso 1 1 calc R
C18 C 0.92657(16) 0.3357(4) 0.33660(15) 0.0559(5) Uani 1 1 d .
C19 C 0.93353(17) 0.4102(4) 0.25781(17) 0.0641(6) Uani 1 1 d .
H19 H 0.8957 0.5397 0.2354 0.077 Uiso 1 1 calc R
C20 C 0.99762(18) 0.2938(5) 0.20866(17) 0.0703(7) Uani 1 1 d .
C21 C 1.0020(2) 0.3636(7) 0.1261(2) 0.0919(9) Uani 1 1 d .
H21 H 0.9649 0.4929 0.1027 0.110 Uiso 1 1 calc R
C22 C 1.0608(3) 0.2420(9) 0.0797(2) 0.1125(13) Uani 1 1 d .
H22 H 1.0628 0.2870 0.0244 0.135 Uiso 1 1 calc R
C23 C 1.1179(3) 0.0497(9) 0.1153(3) 0.1189(16) Uani 1 1 d .
H23 H 1.1585 -0.0302 0.0834 0.143 Uiso 1 1 calc R
C24 C 1.1160(2) -0.0221(8) 0.1937(2) 0.1009(10) Uani 1 1 d .
H24 H 1.1548 -0.1510 0.2154 0.121 Uiso 1 1 calc R
C25 C 1.05421(18) 0.0985(5) 0.2453(2) 0.0730(7) Uani 1 1 d .
C26 C 1.0497(2) 0.0297(5) 0.3272(2) 0.0771(8) Uani 1 1 d .
H26 H 1.0892 -0.0960 0.3514 0.092 Uiso 1 1 calc R
C27 C 0.98816(18) 0.1444(5) 0.37224(18) 0.0695(6) Uani 1 1 d .
H27 H 0.9862 0.0970 0.4272 0.083 Uiso 1 1 calc R
N1 N 0.77151(18) 0.0823(4) 0.49978(13) 0.0656(5) Uani 1 1 d .
O1 O 0.62531(15) 0.5886(3) 0.41304(12) 0.0668(5) Uani 1 1 d .
O2 O 0.54136(11) 0.2592(3) 0.37380(10) 0.0594(4) Uani 1 1 d .
O3 O 0.71101(16) 0.1889(4) 0.53386(12) 0.0842(6) Uani 1 1 d .
O4 O 0.8536(2) -0.0040(6) 0.53800(13) 0.1152(9) Uani 1 1 d .
S1 S 0.83750(4) 0.47356(10) 0.39173(3) 0.05460(16) Uani 1 1 d .

loop_
_atom_site_aniso_label
_atom_site_aniso_U_11
_atom_site_aniso_U_22
_atom_site_aniso_U_33
_atom_site_aniso_U_23
_atom_site_aniso_U_13
_atom_site_aniso_U_12
C1 0.0759(15) 0.085(2) 0.0661(16) 0.0040(14) 0.0162(12) 0.0137(14)
C2 0.0829(18) 0.109(3) 0.0654(17) 0.0112(16) 0.0122(13) 0.0066(17)
C3 0.106(2) 0.097(3) 0.0586(17) -0.0078(17) 0.0181(15) -0.025(2)
C4 0.178(4) 0.086(3) 0.077(2) -0.0150(18) 0.042(2) 0.013(2)
C5 0.143(3) 0.074(2) 0.0636(18) -0.0034(15) 0.0223(17) 0.020(2)
C6 0.0475(11) 0.0580(14) 0.0615(13) -0.0068(11) 0.0123(9) -0.0096(10)
C7 0.0410(10) 0.0484(13) 0.0606(13) -0.0045(10) 0.0107(8) -0.0054(9)
C8 0.0739(14) 0.0477(14) 0.0625(14) 0.0034(10) 0.0083(11) 0.0149(11)
C9 0.0732(13) 0.0412(14) 0.0637(14) -0.0035(10) 0.0151(10) 0.0142(10)
C10 0.0423(9) 0.0340(10) 0.0585(12) -0.0029(9) 0.0078(8) -0.0024(8)
C11 0.0688(13) 0.0376(11) 0.0627(14) -0.0020(10) 0.0053(10) 0.0100(10)
C12 0.0685(14) 0.0465(13) 0.0683(15) -0.0113(11) 0.0115(11) 0.0116(11)
C13 0.0508(10) 0.0289(9) 0.0581(12) -0.0012(9) 0.0120(9) -0.0034(8)
C14 0.0627(12) 0.0355(11) 0.0540(12) 0.0040(9) 0.0179(9) 0.0000(9)
C15 0.0651(13) 0.0597(14) 0.0659(14) -0.0008(12) 0.0271(11) 0.0022(11)
C16 0.0688(15) 0.102(2) 0.0862(19) -0.0173(18) 0.0267(14) -0.0175(16)
C17 0.0632(12) 0.0335(10) 0.0659(14) 0.0020(9) 0.0129(10) 0.0008(9)
C18 0.0471(11) 0.0460(12) 0.0714(15) -0.0075(11) 0.0060(10) -0.0067(9)
C19 0.0505(11) 0.0540(15) 0.0873(17) -0.0013(12) 0.0139(11) -0.0051(10)
C20 0.0530(12) 0.0726(17) 0.0844(18) -0.0099(15) 0.0127(12) -0.0109(12)
C21 0.0835(18) 0.107(3) 0.089(2) 0.0035(19) 0.0280(16) 0.0034(18)
C22 0.094(2) 0.143(4) 0.109(3) -0.015(3) 0.042(2) 0.007(3)
C23 0.088(2) 0.150(4) 0.127(3) -0.043(3) 0.043(2) 0.006(3)
C24 0.0725(16) 0.103(3) 0.129(3) -0.028(3) 0.0261(17) 0.007(2)
C25 0.0467(12) 0.0692(17) 0.100(2) -0.0194(16) 0.0086(12) -0.0031(12)
C26 0.0567(13) 0.0637(18) 0.102(2) 0.0018(14) -0.0020(13) 0.0116(12)
C27 0.0536(13) 0.0649(16) 0.0839(17) -0.0005(14) 0.0013(11) 0.0019(12)
N1 0.0809(13) 0.0476(11) 0.0674(13) 0.0112(10) 0.0136(11) 0.0043(10)
O1 0.0832(11) 0.0370(9) 0.0899(12) -0.0115(8) 0.0399(9) -0.0054(8)
O2 0.0566(8) 0.0447(8) 0.0809(11) -0.0069(8) 0.0236(7) -0.0044(7)
O3 0.1065(14) 0.0781(13) 0.0739(12) 0.0092(11) 0.0325(10) 0.0126(12)
O4 0.1284(16) 0.126(2) 0.0796(13) 0.0102(15) -0.0036(12) 0.0577(18)
S1 0.0594(3) 0.0366(3) 0.0667(3) -0.0088(3) 0.0110(2) -0.0074(2)

loop_
_atom_type_symbol
_atom_type_description
_atom_type_scat_dispersion_real
_atom_type_scat_dispersion_imag
_atom_type_scat_source
C C 0.0033 0.0016 'International Tables Vol C Tables 4.2.6.8 and 6.1.1.4'
H H 0.0000 0.0000 'International Tables Vol C Tables 4.2.6.8 and 6.1.1.4'
N N 0.0061 0.0033 'International Tables Vol C Tables 4.2.6.8 and 6.1.1.4'
O O 0.0106 0.0060 'International Tables Vol C Tables 4.2.6.8 and 6.1.1.4'
S S 0.1246 0.1234 'International Tables Vol C Tables 4.2.6.8 and 6.1.1.4'

loop_
_geom_angle_atom_site_label_1
_geom_angle_atom_site_label_2
_geom_angle_atom_site_label_3
_geom_angle
C6 C1 C2 121.9(3)
C6 C1 H1 119.1
C2 C1 H1 119.1
C3 C2 C1 120.7(3)
C3 C2 H2 119.6
C1 C2 H2 119.6
C2 C3 C4 119.1(3)
C2 C3 H3 120.4
C4 C3 H3 120.4
C3 C4 C5 120.7(3)
C3 C4 H4 119.7
C5 C4 H4 119.7
C6 C5 C4 121.6(3)
C6 C5 H5 119.2
C4 C5 H5 119.2
C5 C6 C1 116.0(2)
C5 C6 C7 121.9(2)
C1 C6 C7 122.1(2)
C12 C7 C8 116.0(2)
C12 C7 C6 122.7(2)
C8 C7 C6 121.3(2)
C9 C8 C7 121.6(2)
C9 C8 H8 119.2
C7 C8 H8 119.2
C8 C9 C10 121.7(2)
C8 C9 H9 119.1
C10 C9 H9 119.1
C11 C10 C9 117.00(19)
C11 C10 C13 123.57(18)
C9 C10 C13 119.26(17)
C12 C11 C10 121.2(2)
C12 C11 H11 119.4
C10 C11 H11 119.4
C7 C12 C11 122.4(2)
C7 C12 H12 118.8
C11 C12 H12 118.8
C10 C13 C17 112.09(16)
C10 C13 C14 109.43(15)
C17 C13 C14 109.22(16)
C10 C13 S1 109.24(13)
C17 C13 S1 109.94(14)
C14 C13 S1 106.78(14)
O1 C14 O2 125.2(2)
O1 C14 C13 124.8(2)
O2 C14 C13 109.96(18)
O2 C15 C16 107.5(2)
O2 C15 H15A 110.2
C16 C15 H15A 110.2
O2 C15 H15B 110.2
C16 C15 H15B 110.2
H15A C15 H15B 108.5
C15 C16 H16A 109.5
C15 C16 H16B 109.5
H16A C16 H16B 109.5
C15 C16 H16C 109.5
H16A C16 H16C 109.5
H16B C16 H16C 109.5
N1 C17 C13 111.60(17)
N1 C17 H17A 109.3
C13 C17 H17A 109.3
N1 C17 H17B 109.3
C13 C17 H17B 109.3
H17A C17 H17B 108.0
C19 C18 C27 119.2(2)
C19 C18 S1 119.53(18)
C27 C18 S1 121.22(19)
C18 C19 C20 121.3(2)
C18 C19 H19 119.3
C20 C19 H19 119.3
C21 C20 C25 120.7(3)
C21 C20 C19 121.8(3)
C25 C20 C19 117.5(2)
C22 C21 C20 120.1(4)
C22 C21 H21 120.0
C20 C21 H21 120.0
C21 C22 C23 119.9(4)
C21 C22 H22 120.0
C23 C22 H22 120.0
C24 C23 C22 121.9(3)
C24 C23 H23 119.1
C22 C23 H23 119.1
C23 C24 C25 120.6(4)
C23 C24 H24 119.7
C25 C24 H24 119.7
C26 C25 C20 120.6(2)
C26 C25 C24 122.6(3)
C20 C25 C24 116.9(3)
C27 C26 C25 120.4(3)
C27 C26 H26 119.8
C25 C26 H26 119.8
C26 C27 C18 120.9(3)
C26 C27 H27 119.6
C18 C27 H27 119.6
O4 N1 O3 123.8(2)
O4 N1 C17 117.9(2)
O3 N1 C17 118.3(2)
C14 O2 C15 116.91(18)
C18 S1 C13 98.56(9)

loop_
_geom_bond_atom_site_label_1
_geom_bond_atom_site_label_2
_geom_bond_distance
C1 C6 1.381(4)
C1 C2 1.382(4)
C1 H1 0.9300
C2 C3 1.333(5)
C2 H2 0.9300
C3 C4 1.363(5)
C3 H3 0.9300
C4 C5 1.376(4)
C4 H4 0.9300
C5 C6 1.375(4)
C5 H5 0.9300
C6 C7 1.488(3)
C7 C12 1.377(3)
C7 C8 1.396(3)
C8 C9 1.373(3)
C8 H8 0.9300
C9 C10 1.381(3)
C9 H9 0.9300
C10 C11 1.379(3)
C10 C13 1.519(3)
C11 C12 1.379(3)
C11 H11 0.9300
C12 H12 0.9300
C13 C17 1.528(3)
C13 C14 1.539(3)
C13 S1 1.8670(19)
C14 O1 1.200(3)
C14 O2 1.316(3)
C15 O2 1.458(2)
C15 C16 1.489(4)
C15 H15A 0.9700
C15 H15B 0.9700
C16 H16A 0.9600
C16 H16B 0.9600
C16 H16C 0.9600
C17 N1 1.490(3)
C17 H17A 0.9700
C17 H17B 0.9700
C18 C19 1.358(3)
C18 C27 1.419(4)
C18 S1 1.779(2)
C19 C20 1.427(3)
C19 H19 0.9300
C20 C21 1.399(4)
C20 C25 1.414(4)
C21 C22 1.367(5)
C21 H21 0.9300
C22 C23 1.398(7)
C22 H22 0.9300
C23 C24 1.331(6)
C23 H23 0.9300
C24 C25 1.447(4)
C24 H24 0.9300
C25 C26 1.387(4)
C26 C27 1.355(4)
C26 H26 0.9300
C27 H27 0.9300
N1 O4 1.206(3)
N1 O3 1.212(3)

loop_
_geom_torsion_atom_site_label_1
_geom_torsion_atom_site_label_2
_geom_torsion_atom_site_label_3
_geom_torsion_atom_site_label_4
_geom_torsion
C6 C1 C2 C3 0.1(5)
C1 C2 C3 C4 -0.4(5)
C2 C3 C4 C5 0.9(6)
C3 C4 C5 C6 -1.2(6)
C4 C5 C6 C1 0.9(5)
C4 C5 C6 C7 -179.3(3)
C2 C1 C6 C5 -0.4(4)
C2 C1 C6 C7 179.8(2)
C5 C6 C7 C12 -6.5(3)
C1 C6 C7 C12 173.3(2)
C5 C6 C7 C8 173.0(3)
C1 C6 C7 C8 -7.2(3)
C12 C7 C8 C9 0.8(3)
C6 C7 C8 C9 -178.7(2)
C7 C8 C9 C10 -0.3(4)
C8 C9 C10 C11 -0.9(3)
C8 C9 C10 C13 174.5(2)
C9 C10 C11 C12 1.5(3)
C13 C10 C11 C12 -173.7(2)
C8 C7 C12 C11 -0.2(3)
C6 C7 C12 C11 179.3(2)
C10 C11 C12 C7 -0.9(4)
C11 C10 C13 C17 -21.5(3)
C9 C10 C13 C17 163.39(19)
C11 C10 C13 C14 -142.8(2)
C9 C10 C13 C14 42.1(2)
C11 C10 C13 S1 100.6(2)
C9 C10 C13 S1 -74.5(2)
C10 C13 C14 O1 -109.0(3)
C17 C13 C14 O1 127.9(2)
S1 C13 C14 O1 9.1(3)
C10 C13 C14 O2 68.4(2)
C17 C13 C14 O2 -54.6(2)
S1 C13 C14 O2 -173.43(14)
C10 C13 C17 N1 177.34(16)
C14 C13 C17 N1 -61.2(2)
S1 C13 C17 N1 55.6(2)
C27 C18 C19 C20 2.9(3)
S1 C18 C19 C20 -175.10(17)
C18 C19 C20 C21 177.4(2)
C18 C19 C20 C25 -0.4(3)
C25 C20 C21 C22 0.5(5)
C19 C20 C21 C22 -177.2(3)
C20 C21 C22 C23 -1.0(5)
C21 C22 C23 C24 0.9(6)
C22 C23 C24 C25 -0.2(6)
C21 C20 C25 C26 180.0(3)
C19 C20 C25 C26 -2.2(3)
C21 C20 C25 C24 0.2(4)
C19 C20 C25 C24 178.0(2)
C23 C24 C25 C26 179.9(3)
C23 C24 C25 C20 -0.3(5)
C20 C25 C26 C27 2.2(4)
C24 C25 C26 C27 -178.1(3)
C25 C26 C27 C18 0.4(4)
C19 C18 C27 C26 -3.0(3)
S1 C18 C27 C26 175.0(2)
C13 C17 N1 O4 -127.0(3)
C13 C17 N1 O3 54.1(3)
O1 C14 O2 C15 -7.4(3)
C13 C14 O2 C15 175.19(17)
C16 C15 O2 C14 169.2(2)
C19 C18 S1 C13 94.84(19)
C27 C18 S1 C13 -83.12(19)
C10 C13 S1 C18 -51.08(15)
C17 C13 S1 C18 72.31(16)
C14 C13 S1 C18 -169.32(14)
